data_7216029
loop_
_publ_author_name
'Nakano, Kazunori'
'Sada, Kazuki'
'Aburaya, Kazuaki'
'Nakagawa, Kenji'
'Yoswathananont, Nungruethai'
'Tohnai, Norimitsu'
'Miyata, Mikiji'

_publ_section_title
;
 Guest-induced inversion of an asymmetric host layer in inclusion crystals
 of cholic acid
;
_journal_issue 6
_journal_name_full CrystEngComm
_journal_page_first 461
_journal_paper_doi 10.1039/b602862d
_journal_volume 8
_journal_year 2006
_chemical_formula_sum 'C57 H92 O8'
_chemical_formula_weight 905.35
_space_group_IT_number 4
_symmetry_cell_setting monoclinic
_symmetry_Int_Tables_number 4
_symmetry_space_group_name_Hall 'P 2yb'
_symmetry_space_group_name_H-M 'P 1 21 1'
_audit_creation_date 'Thu Apr 27 09:31:46 2006'
_audit_creation_method 'by teXsan'
_cell_angle_alpha 90
_cell_angle_beta 90.889(1)
_cell_angle_gamma 90
_cell_formula_units_Z 2
_cell_length_a 7.3178(2)
_cell_length_b 25.8105(6)
_cell_length_c 13.6157(3)
_cell_measurement_reflns_used 10113
_cell_measurement_temperature 93.2
_cell_measurement_theta_max 68.1
_cell_measurement_theta_min 3.2
_cell_volume 2571.37(11)
_computing_cell_refinement PROCESS-AUTO
_computing_data_collection PROCESS-AUTO
_computing_data_reduction 'teXsan Ver. 1.10'
_computing_publication_material 'teXsan Ver. 1.10'
_computing_structure_refinement 'teXsan Ver. 1.10'
_computing_structure_solution SIR92
_diffrn_measured_fraction_theta_full 0.9763
_diffrn_measured_fraction_theta_max 0.9763
_diffrn_measurement_device_type 'Rigaku RAXIS-RAPID Imaging Plate'
_diffrn_measurement_method \w
_diffrn_radiation_type 'Cu K\a'
_diffrn_radiation_wavelength 1.5419
_diffrn_reflns_av_R_equivalents 0.149
_diffrn_reflns_limit_h_max 8
_diffrn_reflns_limit_h_min 0
_diffrn_reflns_limit_k_max 30
_diffrn_reflns_limit_k_min 0
_diffrn_reflns_limit_l_max 15
_diffrn_reflns_limit_l_min -15
_diffrn_reflns_number 18177
_diffrn_reflns_theta_full 68.24
_diffrn_reflns_theta_max 68.24
_exptl_absorpt_coefficient_mu 0.593
_exptl_absorpt_correction_type none
_exptl_crystal_colour colorless
_exptl_crystal_density_diffrn 1.169
_exptl_crystal_density_method 'not measured'
_exptl_crystal_description block
_exptl_crystal_size_max 0.300
_exptl_crystal_size_mid 0.200
_exptl_crystal_size_min 0.100
_refine_diff_density_max 0.60
_refine_diff_density_min -0.51
_refine_ls_extinction_method none
_refine_ls_goodness_of_fit_ref 1.374
_refine_ls_hydrogen_treatment noref
_refine_ls_number_parameters 586
_refine_ls_number_reflns 4706
_refine_ls_R_factor_gt 0.0940
_refine_ls_shift/su_max 0.0001
_refine_ls_structure_factor_coef Fsqd
_refine_ls_weighting_details 'w = 1/[\s^2^(Fo^2^) + (0.05000(Max(Fo^2^,0) + 2Fc^2^)/3)^2^]'
_refine_ls_weighting_scheme calc
_refine_ls_wR_factor_ref 0.2027
_reflns_number_gt 2791
_reflns_number_total 4706
_reflns_threshold_expression F^2^>2.0\s(F^2^)
_cod_duplicate_entry 7203350
_cod_data_source_file b602862d.cif
_cod_data_source_block aburaya94
_cod_original_cell_volume 2571.4(1)
_cod_original_formula_sum 'C57 H92 O8 '
_cod_database_code 7216029

loop_
_symmetry_equiv_pos_as_xyz
x,y,z
-x,1/2+y,-z

loop_
_atom_site_label
_atom_site_type_symbol
_atom_site_fract_x
_atom_site_fract_y
_atom_site_fract_z
_atom_site_U_iso_or_equiv
_atom_site_adp_type
_atom_site_occupancy
_atom_site_calc_flag
O(1) O 1.4005(6) 0.3632(4) -0.0009(3) 0.041(2) Uani 1.00 d
O(2) O 1.3227(6) 0.3271(4) 0.4252(3) 0.032(1) Uani 1.00 d
O(3) O 1.7204(7) 0.3677(4) 0.9051(4) 0.048(2) Uani 1.00 d
O(4) O 1.9334(6) 0.3771(4) 0.7904(3) 0.038(1) Uani 1.00 d
O(5) O 0.9396(6) -0.1152(4) 0.4981(3) 0.041(2) Uani 1.00 d
O(6) O 0.8668(6) -0.0785(4) 0.0700(3) 0.034(1) Uani 1.00 d
O(7) O 1.2612(7) -0.1217(4) -0.4040(4) 0.047(2) Uani 1.00 d
O(8) O 1.4759(6) -0.1285(4) -0.2872(3) 0.038(2) Uani 1.00 d
C(1) C 1.1406(10) 0.2571(5) 0.1177(5) 0.032(2) Uani 1.00 d
C(2) C 1.1955(9) 0.3128(4) 0.0918(5) 0.031(2) Uani 1.00 d
C(3) C 1.3512(10) 0.3107(4) 0.0200(5) 0.031(2) Uani 1.00 d
C(4) C 1.5127(9) 0.2806(4) 0.0617(5) 0.032(2) Uani 1.00 d
C(5) C 1.4581(9) 0.2251(4) 0.0926(5) 0.027(2) Uani 1.00 d
C(6) C 1.6261(10) 0.1961(4) 0.1349(5) 0.035(2) Uani 1.00 d
C(7) C 1.6824(9) 0.2157(4) 0.2342(5) 0.032(2) Uani 1.00 d
C(8) C 1.5266(10) 0.2160(4) 0.3079(5) 0.030(2) Uani 1.00 d
C(9) C 1.3560(10) 0.2452(4) 0.2667(5) 0.029(2) Uani 1.00 d
C(10) C 1.2946(9) 0.2244(4) 0.1629(5) 0.029(2) Uani 1.00 d
C(11) C 1.2057(9) 0.2498(4) 0.3407(5) 0.033(2) Uani 1.00 d
C(12) C 1.2710(9) 0.2732(4) 0.4377(5) 0.031(2) Uani 1.00 d
C(13) C 1.4346(9) 0.2434(4) 0.4819(5) 0.026(2) Uani 1.00 d
C(14) C 1.5821(9) 0.2414(4) 0.4062(5) 0.027(2) Uani 1.00 d
C(15) C 1.7484(9) 0.2197(4) 0.4628(5) 0.032(2) Uani 1.00 d
C(16) C 1.7320(10) 0.2434(4) 0.5650(6) 0.037(2) Uani 1.00 d
C(17) C 1.5385(9) 0.2688(4) 0.5710(5) 0.030(2) Uani 1.00 d
C(18) C 1.3674(9) 0.1887(4) 0.5146(5) 0.033(2) Uani 1.00 d
C(19) C 1.224(1) 0.1679(4) 0.1738(5) 0.040(2) Uani 1.00 d
C(20) C 1.4632(10) 0.2657(4) 0.6741(5) 0.033(2) Uani 1.00 d
C(21) C 1.2722(9) 0.2904(5) 0.6825(5) 0.041(2) Uani 1.00 d
C(22) C 1.5930(10) 0.2897(4) 0.7516(5) 0.035(2) Uani 1.00 d
C(23) C 1.641(1) 0.3462(5) 0.7367(6) 0.045(2) Uani 1.00 d
C(24) C 1.766(1) 0.3639(4) 0.8199(6) 0.035(2) Uani 1.00 d
C(25) C 0.6923(10) -0.0058(4) 0.3746(5) 0.035(2) Uani 1.00 d
C(26) C 0.7398(10) -0.0611(4) 0.4039(5) 0.035(2) Uani 1.00 d
C(27) C 0.8984(9) -0.0617(4) 0.4748(5) 0.032(2) Uani 1.00 d
C(28) C 1.0637(9) -0.0340(4) 0.4367(5) 0.030(2) Uani 1.00 d
C(29) C 1.0199(9) 0.0219(4) 0.4048(5) 0.031(2) Uani 1.00 d
C(30) C 1.193(1) 0.0490(4) 0.3654(5) 0.037(2) Uani 1.00 d
C(31) C 1.2436(10) 0.0297(4) 0.2644(5) 0.033(2) Uani 1.00 d
C(32) C 1.0853(9) 0.0316(4) 0.1896(5) 0.027(2) Uani 1.00 d
C(33) C 0.9140(9) 0.0040(4) 0.2314(5) 0.027(2) Uani 1.00 d
C(34) C 0.8550(9) 0.0255(4) 0.3319(5) 0.028(2) Uani 1.00 d
C(35) C 0.7596(9) 0.0002(4) 0.1528(5) 0.035(2) Uani 1.00 d
C(36) C 0.8187(9) -0.0237(4) 0.0563(5) 0.029(2) Uani 1.00 d
C(37) C 0.9846(9) 0.0050(4) 0.0136(5) 0.028(2) Uani 1.00 d
C(38) C 1.1359(9) 0.0062(4) 0.0931(5) 0.028(2) Uani 1.00 d
C(39) C 1.3042(9) 0.0254(4) 0.0391(5) 0.032(2) Uani 1.00 d
C(40) C 1.2813(9) 0.0040(4) -0.0658(5) 0.041(2) Uani 1.00 d
C(41) C 1.0884(9) -0.0208(4) -0.0718(5) 0.027(2) Uani 1.00 d
C(42) C 0.9204(10) 0.0599(4) -0.0159(5) 0.036(2) Uani 1.00 d
C(43) C 0.792(1) 0.0814(4) 0.3244(5) 0.038(2) Uani 1.00 d
C(44) C 1.0084(10) -0.0173(4) -0.1783(5) 0.030(2) Uani 1.00 d
C(45) C 0.8149(10) -0.0403(4) -0.1901(5) 0.038(2) Uani 1.00 d
C(46) C 1.1400(9) -0.0404(4) -0.2541(5) 0.031(2) Uani 1.00 d
C(47) C 1.185(1) -0.0981(5) -0.2384(5) 0.041(2) Uani 1.00 d
C(48) C 1.308(1) -0.1175(4) -0.3177(6) 0.038(2) Uani 1.00 d
C(49) C 1.889(1) 0.1589(5) 0.7965(6) 0.064(3) Uani 1.00 d
C(50) C 1.729(1) 0.1373(5) 0.7878(7) 0.067(3) Uani 1.00 d
C(51) C 1.675(1) 0.1018(5) 0.7096(6) 0.054(3) Uani 1.00 d
C(52) C 1.818(1) 0.0957(5) 0.6409(7) 0.075(3) Uani 1.00 d
C(53) C 1.982(1) 0.1152(5) 0.6460(7) 0.056(3) Uani 1.00 d
C(54) C 2.024(1) 0.1476(5) 0.7219(7) 0.072(4) Uani 1.00 d
C(55) C 1.960(1) 0.1934(5) 0.8703(7) 0.077(4) Uani 1.00 d
C(56) C 1.580(2) 0.1485(5) 0.8624(6) 0.089(4) Uani 1.00 d
C(57) C 1.505(1) 0.0786(6) 0.698(1) 0.140(6) Uani 1.00 d
H(1) H 1.0444 0.2585 0.1627 0.0395 Uiso 1.00 calc
H(2) H 1.1009 0.2404 0.0589 0.0395 Uiso 1.00 calc
H(3) H 1.0940 0.3303 0.0626 0.0382 Uiso 1.00 calc
H(4) H 1.2339 0.3306 0.1494 0.0382 Uiso 1.00 calc
H(5) H 1.3098 0.2944 -0.0392 0.0375 Uiso 1.00 calc
H(6) H 1.6041 0.2786 0.0134 0.0385 Uiso 1.00 calc
H(7) H 1.5583 0.2984 0.1177 0.0385 Uiso 1.00 calc
H(8) H 1.4207 0.2070 0.0343 0.0328 Uiso 1.00 calc
H(9) H 1.5983 0.1603 0.1391 0.0432 Uiso 1.00 calc
H(10) H 1.7254 0.2009 0.0912 0.0432 Uiso 1.00 calc
H(11) H 1.7279 0.2500 0.2289 0.0381 Uiso 1.00 calc
H(12) H 1.7771 0.1939 0.2605 0.0381 Uiso 1.00 calc
H(13) H 1.4917 0.1814 0.3212 0.0369 Uiso 1.00 calc
H(14) H 1.3962 0.2801 0.2558 0.0349 Uiso 1.00 calc
H(15) H 1.1598 0.2160 0.3537 0.0396 Uiso 1.00 calc
H(16) H 1.1109 0.2707 0.3145 0.0396 Uiso 1.00 calc
H(17) H 1.1735 0.2715 0.4824 0.0375 Uiso 1.00 calc
H(18) H 1.6111 0.2766 0.3910 0.0339 Uiso 1.00 calc
H(19) H 1.8598 0.2301 0.4327 0.0389 Uiso 1.00 calc
H(20) H 1.7443 0.1829 0.4651 0.0389 Uiso 1.00 calc
H(21) H 1.8249 0.2684 0.5751 0.0465 Uiso 1.00 calc
H(22) H 1.7439 0.2168 0.6131 0.0465 Uiso 1.00 calc
H(23) H 1.5542 0.3047 0.5558 0.0374 Uiso 1.00 calc
H(24) H 1.4679 0.1699 0.5417 0.0391 Uiso 1.00 calc
H(25) H 1.2763 0.1927 0.5627 0.0391 Uiso 1.00 calc
H(26) H 1.3185 0.1707 0.4596 0.0391 Uiso 1.00 calc
H(27) H 1.3198 0.1467 0.2005 0.0500 Uiso 1.00 calc
H(28) H 1.1234 0.1673 0.2166 0.0500 Uiso 1.00 calc
H(29) H 1.1885 0.1549 0.1114 0.0500 Uiso 1.00 calc
H(30) H 1.4513 0.2298 0.6898 0.0395 Uiso 1.00 calc
H(31) H 1.1901 0.2744 0.6376 0.0518 Uiso 1.00 calc
H(32) H 1.2798 0.3263 0.6697 0.0518 Uiso 1.00 calc
H(33) H 1.2288 0.2854 0.7480 0.0518 Uiso 1.00 calc
H(34) H 1.7039 0.2704 0.7530 0.0413 Uiso 1.00 calc
H(35) H 1.5368 0.2866 0.8147 0.0413 Uiso 1.00 calc
H(36) H 1.5324 0.3665 0.7366 0.0550 Uiso 1.00 calc
H(37) H 1.7014 0.3502 0.6764 0.0550 Uiso 1.00 calc
H(38) H 1.4969 0.3629 -0.0494 0.0500 Uiso 1.00 calc
H(39) H 1.2188 0.3462 0.3995 0.0401 Uiso 1.00 calc
H(40) H 2.0231 0.3889 0.8384 0.0455 Uiso 1.00 calc
H(41) H 0.5977 -0.0067 0.3265 0.0426 Uiso 1.00 calc
H(42) H 0.6511 0.0121 0.4312 0.0426 Uiso 1.00 calc
H(43) H 0.7704 -0.0801 0.3471 0.0426 Uiso 1.00 calc
H(44) H 0.6362 -0.0764 0.4339 0.0426 Uiso 1.00 calc
H(45) H 0.8613 -0.0449 0.5339 0.0401 Uiso 1.00 calc
H(46) H 1.1536 -0.0330 0.4879 0.0377 Uiso 1.00 calc
H(47) H 1.1078 -0.0526 0.3827 0.0377 Uiso 1.00 calc
H(48) H 0.9853 0.0401 0.4624 0.0376 Uiso 1.00 calc
H(49) H 1.1706 0.0854 0.3609 0.0454 Uiso 1.00 calc
H(50) H 1.2928 0.0431 0.4092 0.0454 Uiso 1.00 calc
H(51) H 1.3418 0.0500 0.2397 0.0411 Uiso 1.00 calc
H(52) H 1.2840 -0.0056 0.2697 0.0411 Uiso 1.00 calc
H(53) H 1.0555 0.0668 0.1769 0.0331 Uiso 1.00 calc
H(54) H 0.9515 -0.0308 0.2436 0.0327 Uiso 1.00 calc
H(55) H 0.6630 -0.0202 0.1780 0.0422 Uiso 1.00 calc
H(56) H 0.7158 0.0340 0.1386 0.0422 Uiso 1.00 calc
H(57) H 0.7188 -0.0219 0.0112 0.0346 Uiso 1.00 calc
H(58) H 1.1602 -0.0294 0.1088 0.0347 Uiso 1.00 calc
H(59) H 1.3087 0.0622 0.0398 0.0390 Uiso 1.00 calc
H(60) H 1.4133 0.0122 0.0697 0.0390 Uiso 1.00 calc
H(61) H 1.2890 0.0317 -0.1121 0.0497 Uiso 1.00 calc
H(62) H 1.3720 -0.0209 -0.0790 0.0497 Uiso 1.00 calc
H(63) H 1.1024 -0.0565 -0.0559 0.0330 Uiso 1.00 calc
H(64) H 0.8257 0.0576 -0.0639 0.0437 Uiso 1.00 calc
H(65) H 1.0203 0.0787 -0.0413 0.0437 Uiso 1.00 calc
H(66) H 0.8756 0.0772 0.0408 0.0437 Uiso 1.00 calc
H(67) H 0.6862 0.0830 0.2831 0.0459 Uiso 1.00 calc
H(68) H 0.8866 0.1016 0.2967 0.0459 Uiso 1.00 calc
H(69) H 0.7645 0.0939 0.3876 0.0459 Uiso 1.00 calc
H(70) H 0.9986 0.0184 -0.1940 0.0375 Uiso 1.00 calc
H(71) H 0.7366 -0.0240 -0.1452 0.0480 Uiso 1.00 calc
H(72) H 0.7717 -0.0345 -0.2555 0.0480 Uiso 1.00 calc
H(73) H 0.8199 -0.0765 -0.1777 0.0480 Uiso 1.00 calc
H(74) H 1.0866 -0.0367 -0.3178 0.0384 Uiso 1.00 calc
H(75) H 1.2516 -0.0218 -0.2507 0.0384 Uiso 1.00 calc
H(76) H 1.0739 -0.1175 -0.2406 0.0489 Uiso 1.00 calc
H(77) H 1.2435 -0.1026 -0.1770 0.0489 Uiso 1.00 calc
H(78) H 1.0385 -0.1158 0.5467 0.0509 Uiso 1.00 calc
H(79) H 0.7620 -0.0971 0.0952 0.0412 Uiso 1.00 calc
H(80) H 1.5642 -0.1419 -0.3336 0.0449 Uiso 1.00 calc
H(81) H 1.7909 0.0746 0.5851 0.0871 Uiso 1.00 calc
H(82) H 2.0692 0.1075 0.5973 0.0675 Uiso 1.00 calc
H(83) H 2.1421 0.1629 0.7275 0.0866 Uiso 1.00 calc
H(84) H 1.8667 0.2001 0.9178 0.0917 Uiso 1.00 calc
H(85) H 1.9945 0.2252 0.8414 0.0917 Uiso 1.00 calc
H(86) H 2.0613 0.1780 0.9025 0.0917 Uiso 1.00 calc
H(87) H 1.6229 0.1382 0.9257 0.1063 Uiso 1.00 calc
H(88) H 1.4738 0.1303 0.8448 0.1063 Uiso 1.00 calc
H(89) H 1.5565 0.1849 0.8629 0.1063 Uiso 1.00 calc
H(90) H 1.4289 0.0873 0.7487 0.1787 Uiso 1.00 calc
H(91) H 1.4528 0.0895 0.6357 0.1787 Uiso 1.00 calc
H(92) H 1.5217 0.0417 0.6946 0.1787 Uiso 1.00 calc

loop_
_atom_site_aniso_label
_atom_site_aniso_U_11
_atom_site_aniso_U_22
_atom_site_aniso_U_33
_atom_site_aniso_U_12
_atom_site_aniso_U_13
_atom_site_aniso_U_23
O(1) 0.044(3) 0.032(3) 0.047(3) -0.002(2) 0.007(3) 0.016(3)
O(2) 0.031(3) 0.029(3) 0.036(3) 0.003(2) -0.008(2) 0.005(2)
O(3) 0.049(3) 0.061(4) 0.033(3) -0.018(3) 0.005(2) -0.007(3)
O(4) 0.036(3) 0.041(3) 0.037(3) -0.005(2) 0.002(2) -0.005(3)
O(5) 0.041(3) 0.042(3) 0.041(3) -0.005(3) -0.003(3) 0.016(3)
O(6) 0.031(3) 0.029(3) 0.041(3) 0.000(2) 0.004(2) 0.007(2)
O(7) 0.046(3) 0.060(4) 0.035(3) 0.015(3) -0.004(3) 0.002(3)
O(8) 0.043(3) 0.040(3) 0.031(3) 0.005(3) 0.000(2) -0.004(2)
C(1) 0.034(4) 0.043(4) 0.018(4) -0.005(3) 0.001(3) 0.008(3)
C(2) 0.030(4) 0.038(4) 0.025(4) 0.003(3) -0.002(3) 0.006(3)
C(3) 0.032(4) 0.033(3) 0.028(4) -0.002(3) 0.003(3) 0.005(3)
C(4) 0.033(4) 0.028(4) 0.034(4) -0.001(3) 0.003(3) 0.001(3)
C(5) 0.034(4) 0.029(4) 0.020(4) -0.004(3) 0.002(2) -0.004(3)
C(6) 0.038(4) 0.045(5) 0.024(4) 0.004(3) 0.003(3) 0.002(3)
C(7) 0.035(4) 0.035(5) 0.026(3) 0.011(4) 0.004(3) 0.000(3)
C(8) 0.035(4) 0.037(5) 0.017(3) 0.005(3) -0.001(2) 0.004(3)
C(9) 0.034(4) 0.029(4) 0.025(3) 0.002(3) -0.001(2) 0.005(3)
C(10) 0.037(4) 0.030(4) 0.020(3) 0.002(3) 0.008(2) 0.006(3)
C(11) 0.028(4) 0.039(5) 0.032(4) -0.002(3) 0.001(3) -0.001(3)
C(12) 0.032(4) 0.028(3) 0.033(4) -0.001(3) -0.002(3) 0.000(3)
C(13) 0.028(4) 0.030(4) 0.021(4) 0.000(3) 0.004(2) -0.003(3)
C(14) 0.033(4) 0.031(4) 0.018(3) -0.001(3) 0.004(2) 0.001(3)
C(15) 0.028(4) 0.033(5) 0.036(4) 0.004(3) 0.003(3) 0.000(3)
C(16) 0.034(4) 0.042(5) 0.035(4) 0.005(3) -0.007(4) 0.001(3)
C(17) 0.030(3) 0.034(5) 0.026(3) -0.004(3) -0.002(3) -0.007(3)
C(18) 0.037(4) 0.028(4) 0.034(4) -0.002(3) 0.014(3) -0.006(3)
C(19) 0.044(5) 0.037(4) 0.037(5) -0.016(4) -0.005(4) -0.001(4)
C(20) 0.037(4) 0.034(5) 0.028(3) 0.002(3) 0.004(3) 0.000(3)
C(21) 0.028(4) 0.063(6) 0.033(5) -0.006(4) 0.001(3) -0.010(4)
C(22) 0.039(4) 0.030(4) 0.035(4) -0.010(4) 0.001(3) 0.008(3)
C(23) 0.067(6) 0.028(4) 0.039(5) -0.013(4) -0.009(4) -0.004(4)
C(24) 0.042(3) 0.027(4) 0.037(3) -0.013(4) 0.009(3) -0.005(4)
C(25) 0.039(4) 0.042(4) 0.025(4) 0.006(3) 0.004(3) 0.002(3)
C(26) 0.039(4) 0.041(4) 0.025(4) -0.001(3) -0.006(3) 0.006(3)
C(27) 0.032(4) 0.038(3) 0.027(4) -0.002(3) 0.000(3) -0.001(3)
C(28) 0.035(4) 0.029(4) 0.025(4) 0.002(3) 0.003(3) 0.004(3)
C(29) 0.040(4) 0.031(4) 0.022(4) -0.003(3) -0.005(3) -0.001(3)
C(30) 0.043(4) 0.040(5) 0.030(4) -0.004(3) 0.006(3) -0.005(4)
C(31) 0.040(4) 0.034(5) 0.026(3) -0.004(4) -0.006(3) -0.006(3)
C(32) 0.034(4) 0.026(4) 0.023(3) 0.000(3) 0.002(2) -0.002(3)
C(33) 0.036(4) 0.019(4) 0.026(3) 0.000(3) 0.001(2) -0.002(3)
C(34) 0.034(4) 0.028(3) 0.023(3) 0.008(3) -0.002(2) -0.004(3)
C(35) 0.041(4) 0.039(5) 0.026(4) 0.008(4) -0.008(3) -0.008(3)
C(36) 0.036(4) 0.027(3) 0.025(4) 0.003(3) 0.002(3) 0.001(3)
C(37) 0.034(4) 0.034(4) 0.016(3) 0.002(3) -0.001(2) 0.006(3)
C(38) 0.035(4) 0.035(4) 0.014(3) -0.009(3) 0.001(2) 0.004(3)
C(39) 0.035(4) 0.037(5) 0.024(3) -0.002(3) 0.007(3) 0.011(3)
C(40) 0.033(4) 0.059(6) 0.031(4) -0.005(4) 0.009(3) -0.018(4)
C(41) 0.035(4) 0.029(4) 0.017(3) 0.004(3) -0.002(3) 0.005(3)
C(42) 0.041(5) 0.032(4) 0.035(5) 0.004(3) -0.004(4) -0.002(3)
C(43) 0.047(5) 0.030(4) 0.036(5) 0.013(4) 0.008(4) 0.003(4)
C(44) 0.042(4) 0.029(4) 0.019(3) 0.003(3) -0.009(3) -0.007(3)
C(45) 0.037(4) 0.045(5) 0.031(4) 0.006(3) -0.007(3) -0.002(4)
C(46) 0.038(4) 0.033(4) 0.022(4) 0.007(3) 0.005(3) 0.006(3)
C(47) 0.051(5) 0.034(4) 0.039(5) 0.011(4) 0.010(4) 0.006(4)
C(48) 0.045(3) 0.033(5) 0.035(3) 0.005(4) 0.002(3) 0.005(4)
C(49) 0.090(6) 0.067(7) 0.035(5) 0.020(5) -0.013(4) 0.004(4)
C(50) 0.095(6) 0.066(7) 0.040(5) 0.001(5) -0.008(4) 0.019(4)
C(51) 0.071(5) 0.053(6) 0.037(5) 0.020(4) 0.008(4) 0.018(4)
C(52) 0.064(6) 0.095(8) 0.068(7) -0.009(6) 0.025(5) 0.015(6)
C(53) 0.056(5) 0.067(7) 0.045(5) 0.010(4) 0.023(4) -0.007(4)
C(54) 0.086(7) 0.074(8) 0.058(6) -0.004(6) 0.007(5) -0.007(5)
C(55) 0.095(8) 0.055(7) 0.079(7) -0.020(6) -0.051(6) 0.015(5)
C(56) 0.16(1) 0.076(7) 0.037(5) 0.086(7) 0.033(5) 0.019(5)
C(57) 0.064(7) 0.12(1) 0.23(2) -0.013(6) -0.037(9) 0.13(1)

loop_
_atom_type_symbol
_atom_type_description
_atom_type_scat_dispersion_real
_atom_type_scat_dispersion_imag
_atom_type_scat_source
C C 0.018 0.009
;International Tables for Crystallography
(1992, Vol. C, Tables 4.2.6.8 and 6.1.1.1)
;
H H 0.000 0.000
;International Tables for Crystallography
(1992, Vol. C, Table 6.1.1.2)
;
O O 0.049 0.032
;International Tables for Crystallography
(1992, Vol. C, Tables 4.2.6.8 and 6.1.1.1)
;

loop_
_geom_angle_atom_site_label_1
_geom_angle_atom_site_label_2
_geom_angle_atom_site_label_3
_geom_angle
_geom_angle_site_symmetry_2
_geom_angle_site_symmetry_3
_geom_angle_publ_flag
C(2) C(1) C(10) 114.6(7) 1_555 1_555 yes
C(1) C(2) C(3) 108.5(7) 1_555 1_555 yes
O(1) C(3) C(2) 106.8(6) 1_555 1_555 yes
O(1) C(3) C(4) 111.2(7) 1_555 1_555 yes
C(2) C(3) C(4) 111.5(6) 1_555 1_555 yes
C(3) C(4) C(5) 111.9(7) 1_555 1_555 yes
C(4) C(5) C(6) 110.1(6) 1_555 1_555 yes
C(4) C(5) C(10) 112.7(6) 1_555 1_555 yes
C(6) C(5) C(10) 112.5(6) 1_555 1_555 yes
C(5) C(6) C(7) 112.3(7) 1_555 1_555 yes
C(6) C(7) C(8) 113.4(7) 1_555 1_555 yes
C(7) C(8) C(9) 111.7(6) 1_555 1_555 yes
C(7) C(8) C(14) 112.5(7) 1_555 1_555 yes
C(9) C(8) C(14) 107.9(6) 1_555 1_555 yes
C(8) C(9) C(10) 112.0(7) 1_555 1_555 yes
C(8) C(9) C(11) 112.8(6) 1_555 1_555 yes
C(10) C(9) C(11) 115.3(7) 1_555 1_555 yes
C(1) C(10) C(5) 108.4(6) 1_555 1_555 yes
C(1) C(10) C(9) 111.8(7) 1_555 1_555 yes
C(1) C(10) C(19) 108.2(7) 1_555 1_555 yes
C(5) C(10) C(9) 109.9(6) 1_555 1_555 yes
C(5) C(10) C(19) 109.4(7) 1_555 1_555 yes
C(9) C(10) C(19) 109.0(7) 1_555 1_555 yes
C(9) C(11) C(12) 112.9(6) 1_555 1_555 yes
O(2) C(12) C(11) 110.9(7) 1_555 1_555 yes
O(2) C(12) C(13) 108.8(6) 1_555 1_555 yes
C(11) C(12) C(13) 111.9(7) 1_555 1_555 yes
C(12) C(13) C(14) 108.1(6) 1_555 1_555 yes
C(12) C(13) C(17) 117.4(7) 1_555 1_555 yes
C(12) C(13) C(18) 108.5(6) 1_555 1_555 yes
C(14) C(13) C(17) 101.5(6) 1_555 1_555 yes
C(14) C(13) C(18) 113.3(6) 1_555 1_555 yes
C(17) C(13) C(18) 108.0(7) 1_555 1_555 yes
C(8) C(14) C(13) 115.3(7) 1_555 1_555 yes
C(8) C(14) C(15) 118.5(7) 1_555 1_555 yes
C(13) C(14) C(15) 103.9(6) 1_555 1_555 yes
C(14) C(15) C(16) 103.8(6) 1_555 1_555 yes
C(15) C(16) C(17) 107.4(6) 1_555 1_555 yes
C(13) C(17) C(16) 102.3(6) 1_555 1_555 yes
C(13) C(17) C(20) 121.0(7) 1_555 1_555 yes
C(16) C(17) C(20) 111.6(7) 1_555 1_555 yes
C(17) C(20) C(21) 113.0(7) 1_555 1_555 yes
C(17) C(20) C(22) 112.6(7) 1_555 1_555 yes
C(21) C(20) C(22) 109.4(7) 1_555 1_555 yes
C(20) C(22) C(23) 116.0(7) 1_555 1_555 yes
C(22) C(23) C(24) 109.2(7) 1_555 1_555 yes
O(3) C(24) O(4) 122.0(8) 1_555 1_555 yes
O(3) C(24) C(23) 124.6(8) 1_555 1_555 yes
O(4) C(24) C(23) 113.3(8) 1_555 1_555 yes
C(26) C(25) C(34) 114.3(7) 1_555 1_555 yes
C(25) C(26) C(27) 110.5(7) 1_555 1_555 yes
O(5) C(27) C(26) 107.9(7) 1_555 1_555 yes
O(5) C(27) C(28) 111.3(7) 1_555 1_555 yes
C(26) C(27) C(28) 113.1(7) 1_555 1_555 yes
C(27) C(28) C(29) 112.2(7) 1_555 1_555 yes
C(28) C(29) C(30) 110.6(7) 1_555 1_555 yes
C(28) C(29) C(34) 113.1(6) 1_555 1_555 yes
C(30) C(29) C(34) 112.5(6) 1_555 1_555 yes
C(29) C(30) C(31) 112.1(7) 1_555 1_555 yes
C(30) C(31) C(32) 113.7(7) 1_555 1_555 yes
C(31) C(32) C(33) 110.3(6) 1_555 1_555 yes
C(31) C(32) C(38) 111.7(6) 1_555 1_555 yes
C(33) C(32) C(38) 109.0(6) 1_555 1_555 yes
C(32) C(33) C(34) 113.3(7) 1_555 1_555 yes
C(32) C(33) C(35) 111.0(6) 1_555 1_555 yes
C(34) C(33) C(35) 115.1(6) 1_555 1_555 yes
C(25) C(34) C(29) 108.7(6) 1_555 1_555 yes
C(25) C(34) C(33) 111.7(7) 1_555 1_555 yes
C(25) C(34) C(43) 106.6(7) 1_555 1_555 yes
C(29) C(34) C(33) 108.7(6) 1_555 1_555 yes
C(29) C(34) C(43) 109.3(7) 1_555 1_555 yes
C(33) C(34) C(43) 111.8(7) 1_555 1_555 yes
C(33) C(35) C(36) 114.1(7) 1_555 1_555 yes
O(6) C(36) C(35) 110.6(7) 1_555 1_555 yes
O(6) C(36) C(37) 108.8(6) 1_555 1_555 yes
C(35) C(36) C(37) 111.5(7) 1_555 1_555 yes
C(36) C(37) C(38) 107.8(6) 1_555 1_555 yes
C(36) C(37) C(41) 118.3(7) 1_555 1_555 yes
C(36) C(37) C(42) 107.5(7) 1_555 1_555 yes
C(38) C(37) C(41) 100.4(6) 1_555 1_555 yes
C(38) C(37) C(42) 112.2(7) 1_555 1_555 yes
C(41) C(37) C(42) 110.5(6) 1_555 1_555 yes
C(32) C(38) C(37) 115.8(7) 1_555 1_555 yes
C(32) C(38) C(39) 119.0(7) 1_555 1_555 yes
C(37) C(38) C(39) 104.2(6) 1_555 1_555 yes
C(38) C(39) C(40) 104.7(7) 1_555 1_555 yes
C(39) C(40) C(41) 106.4(7) 1_555 1_555 yes
C(37) C(41) C(40) 103.9(6) 1_555 1_555 yes
C(37) C(41) C(44) 119.5(6) 1_555 1_555 yes
C(40) C(41) C(44) 110.7(7) 1_555 1_555 yes
C(41) C(44) C(45) 114.0(7) 1_555 1_555 yes
C(41) C(44) C(46) 111.8(6) 1_555 1_555 yes
C(45) C(44) C(46) 111.4(6) 1_555 1_555 yes
C(44) C(46) C(47) 114.6(7) 1_555 1_555 yes
C(46) C(47) C(48) 110.7(7) 1_555 1_555 yes
O(7) C(48) O(8) 121.9(8) 1_555 1_555 yes
O(7) C(48) C(47) 123.9(8) 1_555 1_555 yes
O(8) C(48) C(47) 114.2(8) 1_555 1_555 yes
C(50) C(49) C(54) 118(1) 1_555 1_555 yes
C(50) C(49) C(55) 130(1) 1_555 1_555 yes
C(54) C(49) C(55) 111(1) 1_555 1_555 yes
C(49) C(50) C(51) 124(1) 1_555 1_555 yes
C(49) C(50) C(56) 120(1) 1_555 1_555 yes
C(51) C(50) C(56) 114(1) 1_555 1_555 yes
C(50) C(51) C(52) 110(1) 1_555 1_555 yes
C(50) C(51) C(57) 126(1) 1_555 1_555 yes
C(52) C(51) C(57) 122(1) 1_555 1_555 yes
C(51) C(52) C(53) 127(1) 1_555 1_555 yes
C(52) C(53) C(54) 118(1) 1_555 1_555 yes
C(49) C(54) C(53) 119(1) 1_555 1_555 yes

loop_
_geom_bond_atom_site_label_1
_geom_bond_atom_site_label_2
_geom_bond_distance
_geom_bond_publ_flag
O(1) C(3) 1.431(9) yes
O(2) C(12) 1.452(9) yes
O(3) C(24) 1.216(9) yes
O(4) C(24) 1.341(9) yes
O(5) C(27) 1.448(9) yes
O(6) C(36) 1.468(9) yes
O(7) C(48) 1.223(9) yes
O(8) C(48) 1.321(9) yes
C(1) C(2) 1.54(1) yes
C(1) C(10) 1.53(1) yes
C(2) C(3) 1.51(1) yes
C(3) C(4) 1.52(1) yes
C(4) C(5) 1.55(1) yes
C(5) C(6) 1.54(1) yes
C(5) C(10) 1.544(10) yes
C(6) C(7) 1.50(1) yes
C(7) C(8) 1.53(1) yes
C(8) C(9) 1.55(1) yes
C(8) C(14) 1.54(1) yes
C(9) C(10) 1.57(1) yes
C(9) C(11) 1.51(1) yes
C(10) C(19) 1.55(1) yes
C(11) C(12) 1.52(1) yes
C(12) C(13) 1.54(1) yes
C(13) C(14) 1.505(10) yes
C(13) C(17) 1.565(10) yes
C(13) C(18) 1.56(1) yes
C(14) C(15) 1.54(1) yes
C(15) C(16) 1.53(1) yes
C(16) C(17) 1.56(1) yes
C(17) C(20) 1.52(1) yes
C(20) C(21) 1.54(1) yes
C(20) C(22) 1.54(1) yes
C(22) C(23) 1.51(1) yes
C(23) C(24) 1.51(1) yes
C(25) C(26) 1.52(1) yes
C(25) C(34) 1.56(1) yes
C(26) C(27) 1.50(1) yes
C(27) C(28) 1.50(1) yes
C(28) C(29) 1.54(1) yes
C(29) C(30) 1.55(1) yes
C(29) C(34) 1.55(1) yes
C(30) C(31) 1.51(1) yes
C(31) C(32) 1.53(1) yes
C(32) C(33) 1.56(1) yes
C(32) C(38) 1.52(1) yes
C(33) C(34) 1.54(1) yes
C(33) C(35) 1.55(1) yes
C(34) C(43) 1.52(1) yes
C(35) C(36) 1.52(1) yes
C(36) C(37) 1.54(1) yes
C(37) C(38) 1.537(10) yes
C(37) C(41) 1.55(1) yes
C(37) C(42) 1.55(1) yes
C(38) C(39) 1.53(1) yes
C(39) C(40) 1.54(1) yes
C(40) C(41) 1.55(1) yes
C(41) C(44) 1.56(1) yes
C(44) C(45) 1.54(1) yes
C(44) C(46) 1.54(1) yes
C(46) C(47) 1.54(1) yes
C(47) C(48) 1.50(1) yes
C(49) C(50) 1.30(1) yes
C(49) C(54) 1.46(1) yes
C(49) C(55) 1.43(1) yes
C(50) C(51) 1.46(1) yes
C(50) C(56) 1.53(1) yes
C(51) C(52) 1.42(1) yes
C(51) C(57) 1.39(2) yes
C(52) C(53) 1.30(1) yes
C(53) C(54) 1.36(1) yes

loop_
_geom_contact_atom_site_label_1
_geom_contact_atom_site_label_2
_geom_contact_distance
_geom_contact_site_symmetry_2
O(1) O(6) 2.630(7) 2_755
O(1) O(3) 2.688(8) 1_554
O(1) C(36) 3.409(10) 2_755
O(2) O(5) 2.656(7) 2_756
O(2) O(8) 2.664(8) 2_855
O(2) O(7) 3.336(7) 2_855
O(2) C(48) 3.41(1) 2_855
O(2) C(27) 3.57(1) 2_756
O(3) O(6) 3.338(7) 2_856
O(3) C(4) 3.46(1) 1_556
O(3) C(3) 3.47(1) 1_556
O(4) O(6) 2.641(7) 2_856
O(4) C(33) 3.473(10) 2_856
O(5) O(7) 2.692(7) 1_556
O(5) C(12) 3.39(1) 2_746
O(6) C(24) 3.400(10) 2_846
O(6) C(3) 3.487(10) 2_745
O(6) C(2) 3.592(10) 2_745
O(7) C(28) 3.439(10) 1_554
O(7) C(27) 3.469(10) 1_554
O(8) C(9) 3.49(1) 2_845

loop_
_geom_torsion_atom_site_label_1
_geom_torsion_atom_site_label_2
_geom_torsion_atom_site_label_3
_geom_torsion_atom_site_label_4
_geom_torsion
_geom_torsion_site_symmetry_1
_geom_torsion_site_symmetry_2
_geom_torsion_site_symmetry_3
_geom_torsion_site_symmetry_4
_geom_torsion_publ_flag
O(1) C(3) C(2) C(1) -178.9(6) 1_555 1_555 1_555 1_555 yes
O(1) C(3) C(4) C(5) 175.3(6) 1_555 1_555 1_555 1_555 yes
O(2) C(12) C(11) C(9) 67.1(8) 1_555 1_555 1_555 1_555 yes
O(2) C(12) C(13) C(14) -67.9(8) 1_555 1_555 1_555 1_555 yes
O(2) C(12) C(13) C(17) 46.1(9) 1_555 1_555 1_555 1_555 yes
O(2) C(12) C(13) C(18) 168.8(6) 1_555 1_555 1_555 1_555 yes
O(3) C(24) C(23) C(22) -66(1) 1_555 1_555 1_555 1_555 yes
O(4) C(24) C(23) C(22) 115.4(8) 1_555 1_555 1_555 1_555 yes
O(5) C(27) C(26) C(25) -178.7(6) 1_555 1_555 1_555 1_555 yes
O(5) C(27) C(28) C(29) 176.1(6) 1_555 1_555 1_555 1_555 yes
O(6) C(36) C(35) C(33) 66.3(9) 1_555 1_555 1_555 1_555 yes
O(6) C(36) C(37) C(38) -68.0(8) 1_555 1_555 1_555 1_555 yes
O(6) C(36) C(37) C(41) 44.9(8) 1_555 1_555 1_555 1_555 yes
O(6) C(36) C(37) C(42) 170.9(6) 1_555 1_555 1_555 1_555 yes
O(7) C(48) C(47) C(46) -67(1) 1_555 1_555 1_555 1_555 yes
O(8) C(48) C(47) C(46) 110.8(8) 1_555 1_555 1_555 1_555 yes
C(1) C(2) C(3) C(4) -57.3(8) 1_555 1_555 1_555 1_555 yes
C(1) C(10) C(5) C(4) 51.0(8) 1_555 1_555 1_555 1_555 yes
C(1) C(10) C(5) C(6) 176.2(7) 1_555 1_555 1_555 1_555 yes
C(1) C(10) C(9) C(8) -173.5(6) 1_555 1_555 1_555 1_555 yes
C(1) C(10) C(9) C(11) 55.7(9) 1_555 1_555 1_555 1_555 yes
C(2) C(1) C(10) C(5) -55.1(9) 1_555 1_555 1_555 1_555 yes
C(2) C(1) C(10) C(9) 66.2(9) 1_555 1_555 1_555 1_555 yes
C(2) C(1) C(10) C(19) -173.7(7) 1_555 1_555 1_555 1_555 yes
C(2) C(3) C(4) C(5) 56.3(9) 1_555 1_555 1_555 1_555 yes
C(3) C(2) C(1) C(10) 58.7(8) 1_555 1_555 1_555 1_555 yes
C(3) C(4) C(5) C(6) -179.7(7) 1_555 1_555 1_555 1_555 yes
C(3) C(4) C(5) C(10) -53.3(9) 1_555 1_555 1_555 1_555 yes
C(4) C(5) C(6) C(7) 72.1(9) 1_555 1_555 1_555 1_555 yes
C(4) C(5) C(10) C(9) -71.5(8) 1_555 1_555 1_555 1_555 yes
C(4) C(5) C(10) C(19) 168.8(7) 1_555 1_555 1_555 1_555 yes
C(5) C(6) C(7) C(8) 53.4(9) 1_555 1_555 1_555 1_555 yes
C(5) C(10) C(9) C(8) -53.1(9) 1_555 1_555 1_555 1_555 yes
C(5) C(10) C(9) C(11) 176.1(6) 1_555 1_555 1_555 1_555 yes
C(6) C(5) C(10) C(9) 53.7(9) 1_555 1_555 1_555 1_555 yes
C(6) C(5) C(10) C(19) -66.0(8) 1_555 1_555 1_555 1_555 yes
C(6) C(7) C(8) C(9) -52.8(9) 1_555 1_555 1_555 1_555 yes
C(6) C(7) C(8) C(14) -174.2(7) 1_555 1_555 1_555 1_555 yes
C(7) C(6) C(5) C(10) -54.5(9) 1_555 1_555 1_555 1_555 yes
C(7) C(8) C(9) C(10) 52.5(9) 1_555 1_555 1_555 1_555 yes
C(7) C(8) C(9) C(11) -175.4(7) 1_555 1_555 1_555 1_555 yes
C(7) C(8) C(14) C(13) 179.5(6) 1_555 1_555 1_555 1_555 yes
C(7) C(8) C(14) C(15) -56.4(9) 1_555 1_555 1_555 1_555 yes
C(8) C(9) C(10) C(19) 66.8(9) 1_555 1_555 1_555 1_555 yes
C(8) C(9) C(11) C(12) 53.1(9) 1_555 1_555 1_555 1_555 yes
C(8) C(14) C(13) C(12) -58.1(9) 1_555 1_555 1_555 1_555 yes
C(8) C(14) C(13) C(17) 177.8(7) 1_555 1_555 1_555 1_555 yes
C(8) C(14) C(13) C(18) 62.2(9) 1_555 1_555 1_555 1_555 yes
C(8) C(14) C(15) C(16) -165.5(7) 1_555 1_555 1_555 1_555 yes
C(9) C(8) C(14) C(13) 55.9(9) 1_555 1_555 1_555 1_555 yes
C(9) C(8) C(14) C(15) 180.0(6) 1_555 1_555 1_555 1_555 yes
C(9) C(11) C(12) C(13) -54.7(9) 1_555 1_555 1_555 1_555 yes
C(10) C(9) C(8) C(14) 176.6(6) 1_555 1_555 1_555 1_555 yes
C(10) C(9) C(11) C(12) -176.5(7) 1_555 1_555 1_555 1_555 yes
C(11) C(9) C(8) C(14) -51.3(8) 1_555 1_555 1_555 1_555 yes
C(11) C(9) C(10) C(19) -64.0(9) 1_555 1_555 1_555 1_555 yes
C(11) C(12) C(13) C(14) 55.1(9) 1_555 1_555 1_555 1_555 yes
C(11) C(12) C(13) C(17) 169.1(7) 1_555 1_555 1_555 1_555 yes
C(11) C(12) C(13) C(18) -68.2(8) 1_555 1_555 1_555 1_555 yes
C(12) C(13) C(14) C(15) 170.5(6) 1_555 1_555 1_555 1_555 yes
C(12) C(13) C(17) C(16) -155.8(7) 1_555 1_555 1_555 1_555 yes
C(12) C(13) C(17) C(20) 79.4(10) 1_555 1_555 1_555 1_555 yes
C(13) C(14) C(15) C(16) -36.0(8) 1_555 1_555 1_555 1_555 yes
C(13) C(17) C(16) C(15) 16.5(9) 1_555 1_555 1_555 1_555 yes
C(13) C(17) C(20) C(21) -59.5(10) 1_555 1_555 1_555 1_555 yes
C(13) C(17) C(20) C(22) 175.9(7) 1_555 1_555 1_555 1_555 yes
C(14) C(13) C(17) C(16) -38.2(8) 1_555 1_555 1_555 1_555 yes
C(14) C(13) C(17) C(20) -163.0(7) 1_555 1_555 1_555 1_555 yes
C(14) C(15) C(16) C(17) 11.1(9) 1_555 1_555 1_555 1_555 yes
C(15) C(14) C(13) C(17) 46.4(7) 1_555 1_555 1_555 1_555 yes
C(15) C(14) C(13) C(18) -69.1(8) 1_555 1_555 1_555 1_555 yes
C(15) C(16) C(17) C(20) 147.3(7) 1_555 1_555 1_555 1_555 yes
C(16) C(17) C(13) C(18) 81.3(7) 1_555 1_555 1_555 1_555 yes
C(16) C(17) C(20) C(21) -179.9(7) 1_555 1_555 1_555 1_555 yes
C(16) C(17) C(20) C(22) 55.5(9) 1_555 1_555 1_555 1_555 yes
C(17) C(20) C(22) C(23) 58.6(10) 1_555 1_555 1_555 1_555 yes
C(18) C(13) C(17) C(20) -43.6(9) 1_555 1_555 1_555 1_555 yes
C(20) C(22) C(23) C(24) 178.8(7) 1_555 1_555 1_555 1_555 yes
C(21) C(20) C(22) C(23) -67.8(9) 1_555 1_555 1_555 1_555 yes
C(25) C(26) C(27) C(28) -55.1(9) 1_555 1_555 1_555 1_555 yes
C(25) C(34) C(29) C(28) 50.0(9) 1_555 1_555 1_555 1_555 yes
C(25) C(34) C(29) C(30) 176.3(7) 1_555 1_555 1_555 1_555 yes
C(25) C(34) C(33) C(32) -175.9(6) 1_555 1_555 1_555 1_555 yes
C(25) C(34) C(33) C(35) 54.8(9) 1_555 1_555 1_555 1_555 yes
C(26) C(25) C(34) C(29) -52.3(9) 1_555 1_555 1_555 1_555 yes
C(26) C(25) C(34) C(33) 67.6(9) 1_555 1_555 1_555 1_555 yes
C(26) C(25) C(34) C(43) -170.1(7) 1_555 1_555 1_555 1_555 yes
C(26) C(27) C(28) C(29) 54.4(9) 1_555 1_555 1_555 1_555 yes
C(27) C(26) C(25) C(34) 55.2(9) 1_555 1_555 1_555 1_555 yes
C(27) C(28) C(29) C(30) -179.6(6) 1_555 1_555 1_555 1_555 yes
C(27) C(28) C(29) C(34) -52.4(9) 1_555 1_555 1_555 1_555 yes
C(28) C(29) C(30) C(31) 74.1(8) 1_555 1_555 1_555 1_555 yes
C(28) C(29) C(34) C(33) -71.7(9) 1_555 1_555 1_555 1_555 yes
C(28) C(29) C(34) C(43) 166.1(7) 1_555 1_555 1_555 1_555 yes
C(29) C(30) C(31) C(32) 52.1(10) 1_555 1_555 1_555 1_555 yes
C(29) C(34) C(33) C(32) -55.9(9) 1_555 1_555 1_555 1_555 yes
C(29) C(34) C(33) C(35) 174.7(7) 1_555 1_555 1_555 1_555 yes
C(30) C(29) C(34) C(33) 54.5(9) 1_555 1_555 1_555 1_555 yes
C(30) C(29) C(34) C(43) -67.7(8) 1_555 1_555 1_555 1_555 yes
C(30) C(31) C(32) C(33) -52.0(9) 1_555 1_555 1_555 1_555 yes
C(30) C(31) C(32) C(38) -173.4(7) 1_555 1_555 1_555 1_555 yes
C(31) C(30) C(29) C(34) -53.5(9) 1_555 1_555 1_555 1_555 yes
C(31) C(32) C(33) C(34) 54.8(9) 1_555 1_555 1_555 1_555 yes
C(31) C(32) C(33) C(35) -173.8(6) 1_555 1_555 1_555 1_555 yes
C(31) C(32) C(38) C(37) 178.7(7) 1_555 1_555 1_555 1_555 yes
C(31) C(32) C(38) C(39) -55.9(9) 1_555 1_555 1_555 1_555 yes
C(32) C(33) C(34) C(43) 64.8(9) 1_555 1_555 1_555 1_555 yes
C(32) C(33) C(35) C(36) 52.6(9) 1_555 1_555 1_555 1_555 yes
C(32) C(38) C(37) C(36) -57.9(9) 1_555 1_555 1_555 1_555 yes
C(32) C(38) C(37) C(41) 177.6(7) 1_555 1_555 1_555 1_555 yes
C(32) C(38) C(37) C(42) 60.2(9) 1_555 1_555 1_555 1_555 yes
C(32) C(38) C(39) C(40) -163.3(7) 1_555 1_555 1_555 1_555 yes
C(33) C(32) C(38) C(37) 56.6(9) 1_555 1_555 1_555 1_555 yes
C(33) C(32) C(38) C(39) -178.1(6) 1_555 1_555 1_555 1_555 yes
C(33) C(35) C(36) C(37) -54.9(9) 1_555 1_555 1_555 1_555 yes
C(34) C(33) C(32) C(38) 177.8(6) 1_555 1_555 1_555 1_555 yes
C(34) C(33) C(35) C(36) -176.9(7) 1_555 1_555 1_555 1_555 yes
C(35) C(33) C(32) C(38) -50.8(8) 1_555 1_555 1_555 1_555 yes
C(35) C(33) C(34) C(43) -64.5(9) 1_555 1_555 1_555 1_555 yes
C(35) C(36) C(37) C(38) 54.2(9) 1_555 1_555 1_555 1_555 yes
C(35) C(36) C(37) C(41) 167.2(6) 1_555 1_555 1_555 1_555 yes
C(35) C(36) C(37) C(42) -66.9(8) 1_555 1_555 1_555 1_555 yes
C(36) C(37) C(38) C(39) 169.4(7) 1_555 1_555 1_555 1_555 yes
C(36) C(37) C(41) C(40) -156.7(7) 1_555 1_555 1_555 1_555 yes
C(36) C(37) C(41) C(44) 79.3(9) 1_555 1_555 1_555 1_555 yes
C(37) C(38) C(39) C(40) -32.5(8) 1_555 1_555 1_555 1_555 yes
C(37) C(41) C(40) C(39) 20.6(8) 1_555 1_555 1_555 1_555 yes
C(37) C(41) C(44) C(45) -58.3(9) 1_555 1_555 1_555 1_555 yes
C(37) C(41) C(44) C(46) 174.3(7) 1_555 1_555 1_555 1_555 yes
C(38) C(37) C(41) C(40) -39.8(8) 1_555 1_555 1_555 1_555 yes
C(38) C(37) C(41) C(44) -163.7(7) 1_555 1_555 1_555 1_555 yes
C(38) C(39) C(40) C(41) 7.1(9) 1_555 1_555 1_555 1_555 yes
C(39) C(38) C(37) C(41) 44.9(8) 1_555 1_555 1_555 1_555 yes
C(39) C(38) C(37) C(42) -72.4(8) 1_555 1_555 1_555 1_555 yes
C(39) C(40) C(41) C(44) 150.1(7) 1_555 1_555 1_555 1_555 yes
C(40) C(41) C(37) C(42) 78.8(8) 1_555 1_555 1_555 1_555 yes
C(40) C(41) C(44) C(45) -178.9(7) 1_555 1_555 1_555 1_555 yes
C(40) C(41) C(44) C(46) 53.7(9) 1_555 1_555 1_555 1_555 yes
C(41) C(44) C(46) C(47) 60.6(9) 1_555 1_555 1_555 1_555 yes
C(42) C(37) C(41) C(44) -45.2(9) 1_555 1_555 1_555 1_555 yes
C(44) C(46) C(47) C(48) 177.8(7) 1_555 1_555 1_555 1_555 yes
C(45) C(44) C(46) C(47) -68.2(9) 1_555 1_555 1_555 1_555 yes
C(49) C(50) C(51) C(52) -2(1) 1_555 1_555 1_555 1_555 yes
C(49) C(50) C(51) C(57) -179(1) 1_555 1_555 1_555 1_555 yes
C(49) C(54) C(53) C(52) 1(1) 1_555 1_555 1_555 1_555 yes
C(50) C(49) C(54) C(53) 0(1) 1_555 1_555 1_555 1_555 yes
C(50) C(51) C(52) C(53) 4(1) 1_555 1_555 1_555 1_555 yes
C(51) C(50) C(49) C(54) 1(1) 1_555 1_555 1_555 1_555 yes
C(51) C(50) C(49) C(55) -178.8(10) 1_555 1_555 1_555 1_555 yes
C(51) C(52) C(53) C(54) -3(1) 1_555 1_555 1_555 1_555 yes
C(52) C(51) C(50) C(56) 177.1(9) 1_555 1_555 1_555 1_555 yes
C(53) C(52) C(51) C(57) -178(1) 1_555 1_555 1_555 1_555 yes
C(53) C(54) C(49) C(55) 179(1) 1_555 1_555 1_555 1_555 yes
C(54) C(49) C(50) C(56) -178.7(9) 1_555 1_555 1_555 1_555 yes
C(55) C(49) C(50) C(56) 1(1) 1_555 1_555 1_555 1_555 yes
C(56) C(50) C(51) C(57) 0(1) 1_555 1_555 1_555 1_555 yes
